data_4505088
loop_
_publ_author_name
'Bhogala, Balakrishna R.'
'Vishweshwar, Peddy'
'Nangia, Ashwini'

_publ_contact_author
;
    Prof. Ashwini Nangia
    School of Chemistry
    Univerisity of Hyderabad
    Hyderabad  500 046
    India
;
_publ_section_title
;
 Equivalence of NH4+, NH2NH3+, and OHNH3+in Directing the
 Noncentrosymmetric Diamondoid Network of
 O&#x2212;H&#x00B7;&#x00B7;&#x00B7;O-Hydrogen Bonds in Dihydrogen
 Cyclohexane Tricarboxylate
;
_journal_issue 3
_journal_name_full 'Crystal Growth &amp; Design'
_journal_page_first 1271
_journal_paper_doi 10.1021/cg0500270
_journal_volume 5
_journal_year 2005
_chemical_formula_moiety '(C9 H11 O6-) Na+'
_chemical_formula_sum 'C9 H11 Na O6'
_chemical_formula_weight 238.17
_chemical_melting_point 595
_chemical_name_systematic
; 
 Sodium Cyclohexane-3cis,5cis-dicarboxylic acid-1-carboxylate 
;
_space_group_IT_number 14
_symmetry_cell_setting monoclinic
_symmetry_space_group_name_Hall '-P 2yn'
_symmetry_space_group_name_H-M 'P 1 21/n 1'
_atom_sites_solution_hydrogens geom
_atom_sites_solution_primary direct
_atom_sites_solution_secondary difmap
_audit_creation_method SHELXL-97
_cell_angle_alpha 90.00
_cell_angle_beta 96.835(5)
_cell_angle_gamma 90.00
_cell_formula_units_Z 4
_cell_length_a 9.2006(14)
_cell_length_b 4.9116(8)
_cell_length_c 21.385(3)
_cell_measurement_reflns_used 712
_cell_measurement_temperature 173(2)
_cell_measurement_theta_max 28.15
_cell_measurement_theta_min 4.26
_cell_volume 959.5(3)
_computing_cell_refinement 'Bruker SAINT+ (Bruker, 1999a)'
_computing_data_collection 'Bruker SMART-NT (Bruker, 1998)'
_computing_data_reduction 'Bruker XPREP (Bruker, 1999a)'
_computing_molecular_graphics 'PLUTON (Spek, 1992)'
_computing_publication_material 'SHELXL-97 (Sheldrick, 1997)'
_computing_structure_refinement 'SHELXL-97 (Sheldrick, 1997)'
_computing_structure_solution 'SHELXS-97 (Sheldrick, 1990)'
_diffrn_ambient_temperature 173(2)
_diffrn_measured_fraction_theta_full 0.994
_diffrn_measured_fraction_theta_max 0.994
_diffrn_measurement_device_type 'CCD area detector'
_diffrn_measurement_method 'phi and omega scans'
_diffrn_radiation_monochromator graphite
_diffrn_radiation_source 'sealed tube'
_diffrn_radiation_type MoK\a
_diffrn_radiation_wavelength 0.71073
_diffrn_reflns_av_R_equivalents 0.0779
_diffrn_reflns_av_sigmaI/netI 0.0761
_diffrn_reflns_limit_h_max 12
_diffrn_reflns_limit_h_min -11
_diffrn_reflns_limit_k_max 6
_diffrn_reflns_limit_k_min -6
_diffrn_reflns_limit_l_max 28
_diffrn_reflns_limit_l_min -28
_diffrn_reflns_number 7977
_diffrn_reflns_theta_full 28.31
_diffrn_reflns_theta_max 28.31
_diffrn_reflns_theta_min 1.92
_exptl_absorpt_coefficient_mu 0.176
_exptl_absorpt_correction_T_max 0.9923
_exptl_absorpt_correction_T_min 0.9766
_exptl_absorpt_correction_type integration
_exptl_absorpt_process_details 'Bruker XPREP (Bruker, 1999)'
_exptl_crystal_colour colourless
_exptl_crystal_density_diffrn 1.649
_exptl_crystal_description rectangula
_exptl_crystal_F_000 496
_exptl_crystal_preparation Methanol/Water
_exptl_crystal_size_max 0.18
_exptl_crystal_size_mid 0.16
_exptl_crystal_size_min 0.05
_refine_diff_density_max 0.281
_refine_diff_density_min -0.314
_refine_diff_density_rms 0.069
_refine_ls_extinction_method none
_refine_ls_goodness_of_fit_ref 0.936
_refine_ls_hydrogen_treatment mixed
_refine_ls_matrix_type full
_refine_ls_number_parameters 153
_refine_ls_number_reflns 2371
_refine_ls_number_restraints 0
_refine_ls_restrained_S_all 0.936
_refine_ls_R_factor_all 0.0826
_refine_ls_R_factor_gt 0.0421
_refine_ls_shift/su_max 0.001
_refine_ls_shift/su_mean 0.000
_refine_ls_structure_factor_coef Fsqd
_refine_ls_weighting_details 'calc w=1/[\s^2^(Fo^2^)+(0.0422P)^2^+0.0000P] where P=(Fo^2^+2Fc^2^)/3'
_refine_ls_weighting_scheme calc
_refine_ls_wR_factor_gt 0.0846
_refine_ls_wR_factor_ref 0.0946
_reflns_number_gt 1543
_reflns_number_total 2371
_reflns_threshold_expression >2sigma(I)
_cod_data_source_file cg0500270si20050125_084154.cif
_cod_data_source_block 4
_cod_depositor_comments
;
The following automatic conversions were performed:

'_symmetry_cell_setting' value 'Monoclinic' changed to 'monoclinic'
according to /home/saulius/struct/CIF-dictionaries/cif_core.dic
dictionary named 'cif_core.dic' version 2.4.1 from 2010-06-29.

Automatic conversion script
Id: cif_fix_values 1715 2011-07-08 13:25:40Z adriana 
;
_cod_original_sg_symbol_H-M 'P 21/n'
_cod_database_code 4505088

loop_
_symmetry_equiv_pos_as_xyz
'x, y, z'
'-x+1/2, y+1/2, -z+1/2'
'-x, -y, -z'
'x-1/2, -y-1/2, z-1/2'

loop_
_atom_site_label
_atom_site_type_symbol
_atom_site_fract_x
_atom_site_fract_y
_atom_site_fract_z
_atom_site_U_iso_or_equiv
_atom_site_adp_type
_atom_site_occupancy
_atom_site_symmetry_multiplicity
_atom_site_calc_flag
_atom_site_refinement_flags
Na1 Na -0.30788(8) -0.23266(16) 0.81142(3) 0.0160(2) Uani 1 1 d .
O4 O 0.49331(16) 0.1735(3) 0.78095(7) 0.0193(3) Uani 1 1 d .
O1 O 0.22495(17) 0.5042(3) 1.03911(7) 0.0227(4) Uani 1 1 d .
C3 C 0.2388(2) 0.1391(4) 0.96901(9) 0.0118(4) Uani 1 1 d .
H3 H 0.2483 -0.0597 0.9695 0.014 Uiso 1 1 calc R
C6 C 0.19337(19) 0.2236(4) 0.83101(9) 0.0136(4) Uani 1 1 d .
H6A H 0.1818 0.4191 0.8264 0.016 Uiso 1 1 calc R
H6B H 0.1853 0.1443 0.7892 0.016 Uiso 1 1 calc R
C4 C 0.36025(19) 0.2581(4) 0.93425(8) 0.0139(4) Uani 1 1 d .
H4A H 0.3549 0.4553 0.9351 0.017 Uiso 1 1 calc R
H4B H 0.4547 0.2042 0.9557 0.017 Uiso 1 1 calc R
C5 C 0.34692(19) 0.1607(4) 0.86595(9) 0.0123(4) Uani 1 1 d .
H5 H 0.3654 -0.0357 0.8649 0.015 Uiso 1 1 calc R
C1 C 0.0708(2) 0.1110(4) 0.86636(8) 0.0116(4) Uani 1 1 d .
H1A H 0.0779 -0.0881 0.8672 0.014 Uiso 1 1 calc R
C2 C 0.08786(19) 0.2145(4) 0.93365(8) 0.0136(4) Uani 1 1 d .
H2A H 0.0114 0.1371 0.9557 0.016 Uiso 1 1 calc R
H2B H 0.0765 0.4109 0.9335 0.016 Uiso 1 1 calc R
C8 C 0.24700(19) 0.2385(4) 1.03601(9) 0.0129(4) Uani 1 1 d .
C7 C 0.45491(19) 0.3089(4) 0.83037(9) 0.0135(4) Uani 1 1 d .
O6 O -0.14163(14) 0.3985(3) 0.84531(6) 0.0171(3) Uani 1 1 d .
O5 O -0.12297(13) 0.0422(3) 0.78295(6) 0.0125(3) Uani 1 1 d .
O3 O 0.49707(15) 0.5372(3) 0.84354(7) 0.0213(3) Uani 1 1 d .
C9 C -0.0758(2) 0.1902(4) 0.82977(9) 0.0118(4) Uani 1 1 d .
O2 O 0.26862(15) 0.0944(3) 1.08206(6) 0.0205(3) Uani 1 1 d .
H4C H 0.537(3) 0.294(5) 0.7584(12) 0.037(7) Uiso 1 1 d .
H1C H 0.215(3) 0.551(6) 1.0769(14) 0.055(9) Uiso 1 1 d .

loop_
_atom_site_aniso_label
_atom_site_aniso_U_11
_atom_site_aniso_U_22
_atom_site_aniso_U_33
_atom_site_aniso_U_23
_atom_site_aniso_U_13
_atom_site_aniso_U_12
Na1 0.0163(4) 0.0197(4) 0.0120(4) -0.0015(3) 0.0021(3) -0.0052(3)
O4 0.0241(8) 0.0199(8) 0.0157(7) -0.0021(6) 0.0101(6) -0.0042(6)
O1 0.0397(9) 0.0163(8) 0.0120(8) -0.0025(6) 0.0018(7) 0.0079(7)
C3 0.0134(9) 0.0125(10) 0.0095(9) 0.0004(8) 0.0012(7) 0.0004(8)
C6 0.0127(9) 0.0170(10) 0.0112(9) 0.0005(8) 0.0021(7) -0.0017(8)
C4 0.0110(9) 0.0193(11) 0.0112(9) -0.0002(8) 0.0012(7) 0.0019(8)
C5 0.0124(9) 0.0124(10) 0.0121(10) -0.0011(8) 0.0021(7) 0.0008(7)
C1 0.0120(9) 0.0116(10) 0.0108(10) -0.0003(8) -0.0005(7) -0.0013(7)
C2 0.0122(9) 0.0181(11) 0.0109(9) 0.0020(8) 0.0028(7) -0.0003(8)
C8 0.0084(9) 0.0151(10) 0.0153(10) -0.0008(9) 0.0012(7) -0.0029(8)
C7 0.0085(9) 0.0185(11) 0.0131(10) 0.0006(8) -0.0005(7) 0.0013(8)
O6 0.0178(7) 0.0170(8) 0.0161(8) -0.0017(6) 0.0001(6) 0.0049(6)
O5 0.0120(7) 0.0173(8) 0.0081(7) -0.0015(6) 0.0003(5) -0.0014(6)
O3 0.0230(8) 0.0181(8) 0.0248(8) -0.0050(7) 0.0106(6) -0.0079(6)
C9 0.0107(9) 0.0167(10) 0.0084(9) 0.0027(8) 0.0030(7) -0.0020(8)
O2 0.0310(9) 0.0196(8) 0.0103(7) 0.0008(6) -0.0003(6) -0.0026(6)

loop_
_atom_type_symbol
_atom_type_description
_atom_type_scat_dispersion_real
_atom_type_scat_dispersion_imag
_atom_type_scat_source
C C 0.0033 0.0016 'International Tables Vol C Tables 4.2.6.8 and 6.1.1.4'
H H 0.0000 0.0000 'International Tables Vol C Tables 4.2.6.8 and 6.1.1.4'
O O 0.0106 0.0060 'International Tables Vol C Tables 4.2.6.8 and 6.1.1.4'
Na Na 0.0362 0.0249 'International Tables Vol C Tables 4.2.6.8 and 6.1.1.4'

loop_
_geom_angle_atom_site_label_1
_geom_angle_atom_site_label_2
_geom_angle_atom_site_label_3
_geom_angle
_geom_angle_site_symmetry_1
_geom_angle_site_symmetry_3
O3 Na1 O5 173.68(6) 1_445 .
O3 Na1 O5 83.25(5) 1_445 2_446
O5 Na1 O5 100.57(4) . 2_446
O3 Na1 O2 83.59(5) 1_445 3_557
O5 Na1 O2 93.05(5) . 3_557
O5 Na1 O2 165.69(6) 2_446 3_557
O3 Na1 O6 91.75(6) 1_445 1_545
O5 Na1 O6 93.28(5) . 1_545
O5 Na1 O6 90.10(5) 2_446 1_545
O2 Na1 O6 84.72(5) 3_557 1_545
O3 Na1 O4 84.60(5) 1_445 1_455
O5 Na1 O4 90.21(5) . 1_455
O5 Na1 O4 91.95(5) 2_446 1_455
O2 Na1 O4 92.36(5) 3_557 1_455
O6 Na1 O4 175.57(5) 1_545 1_455
O3 Na1 C9 151.68(6) 1_445 .
O5 Na1 C9 23.92(5) . .
O5 Na1 C9 124.46(5) 2_446 .
O2 Na1 C9 69.31(5) 3_557 .
O6 Na1 C9 93.73(6) 1_545 .
O4 Na1 C9 88.35(5) 1_455 .
O3 Na1 C9 92.28(6) 1_445 2_446
O5 Na1 C9 89.68(5) . 2_446
O5 Na1 C9 21.52(5) 2_446 2_446
O2 Na1 C9 165.49(6) 3_557 2_446
O6 Na1 C9 109.36(5) 1_545 2_446
O4 Na1 C9 73.36(5) 1_455 2_446
C9 Na1 C9 111.89(5) . 2_446
O3 Na1 Na1 100.39(4) 1_445 2_446
O5 Na1 Na1 85.44(4) . 2_446
O5 Na1 Na1 33.93(3) 2_446 2_446
O2 Na1 Na1 145.14(5) 3_557 2_446
O6 Na1 Na1 60.67(3) 1_545 2_446
O4 Na1 Na1 122.43(4) 1_455 2_446
C9 Na1 Na1 106.51(5) . 2_446
C9 Na1 Na1 49.29(4) 2_446 2_446
O3 Na1 Na1 144.18(6) 1_445 2_456
O5 Na1 Na1 34.15(3) . 2_456
O5 Na1 Na1 77.27(4) 2_446 2_456
O2 Na1 Na1 116.92(4) 3_557 2_456
O6 Na1 Na1 117.77(5) 1_545 2_456
O4 Na1 Na1 66.55(3) 1_455 2_456
C9 Na1 Na1 52.37(4) . 2_456
C9 Na1 Na1 60.26(4) 2_446 2_456
Na1 Na1 Na1 79.56(3) 2_446 2_456
C7 O4 Na1 114.11(12) . 1_655
C7 O4 H4C 106.2(17) . .
Na1 O4 H4C 106.4(16) 1_655 .
C8 O1 H1C 110(2) . .
C8 C3 C4 112.43(16) . .
C8 C3 C2 109.12(14) . .
C4 C3 C2 109.67(15) . .
C8 C3 H3 108.5 . .
C4 C3 H3 108.5 . .
C2 C3 H3 108.5 . .
C1 C6 C5 111.86(15) . .
C1 C6 H6A 109.2 . .
C5 C6 H6A 109.2 . .
C1 C6 H6B 109.2 . .
C5 C6 H6B 109.2 . .
H6A C6 H6B 107.9 . .
C5 C4 C3 111.38(16) . .
C5 C4 H4A 109.4 . .
C3 C4 H4A 109.4 . .
C5 C4 H4B 109.4 . .
C3 C4 H4B 109.4 . .
H4A C4 H4B 108.0 . .
C7 C5 C4 110.37(16) . .
C7 C5 C6 106.15(15) . .
C4 C5 C6 111.31(15) . .
C7 C5 H5 109.7 . .
C4 C5 H5 109.7 . .
C6 C5 H5 109.7 . .
C2 C1 C9 112.72(15) . .
C2 C1 C6 110.33(15) . .
C9 C1 C6 108.18(15) . .
C2 C1 H1A 108.5 . .
C9 C1 H1A 108.5 . .
C6 C1 H1A 108.5 . .
C1 C2 C3 111.68(15) . .
C1 C2 H2A 109.3 . .
C3 C2 H2A 109.3 . .
C1 C2 H2B 109.3 . .
C3 C2 H2B 109.3 . .
H2A C2 H2B 107.9 . .
O2 C8 O1 123.20(18) . .
O2 C8 C3 124.67(18) . .
O1 C8 C3 112.11(17) . .
O3 C7 O4 122.67(17) . .
O3 C7 C5 122.86(17) . .
O4 C7 C5 114.36(17) . .
C9 O6 Na1 146.89(12) . 1_565
C9 O5 Na1 108.64(11) . .
C9 O5 Na1 116.39(12) . 2_456
Na1 O5 Na1 111.91(5) . 2_456
C7 O3 Na1 128.91(12) . 1_665
O6 C9 O5 123.05(17) . .
O6 C9 C1 119.81(17) . .
O5 C9 C1 117.10(16) . .
O6 C9 Na1 104.09(12) . .
O5 C9 Na1 47.44(9) . .
C1 C9 Na1 117.81(12) . .
O6 C9 Na1 92.11(11) . 2_456
O5 C9 Na1 42.09(9) . 2_456
C1 C9 Na1 135.29(11) . 2_456
Na1 C9 Na1 78.34(5) . 2_456
C8 O2 Na1 127.43(13) . 3_557

loop_
_geom_bond_atom_site_label_1
_geom_bond_atom_site_label_2
_geom_bond_distance
_geom_bond_site_symmetry_2
Na1 O3 2.2942(15) 1_445
Na1 O5 2.3095(15) .
Na1 O5 2.3227(15) 2_446
Na1 O2 2.3633(15) 3_557
Na1 O6 2.4255(16) 1_545
Na1 O4 2.7325(17) 1_455
Na1 C9 2.971(2) .
Na1 C9 3.104(2) 2_446
Na1 Na1 3.8382(11) 2_446
Na1 Na1 3.8382(11) 2_456
O4 C7 1.331(2) .
O4 Na1 2.7325(17) 1_655
O4 H4C 0.89(3) .
O1 C8 1.323(2) .
O1 H1C 0.86(3) .
C3 C8 1.507(3) .
C3 C4 1.530(3) .
C3 C2 1.545(3) .
C3 H3 0.9800 .
C6 C1 1.534(2) .
C6 C5 1.549(3) .
C6 H6A 0.9700 .
C6 H6B 0.9700 .
C4 C5 1.528(3) .
C4 H4A 0.9700 .
C4 H4B 0.9700 .
C5 C7 1.509(3) .
C5 H5 0.9800 .
C1 C2 1.517(3) .
C1 C9 1.527(3) .
C1 H1A 0.9800 .
C2 H2A 0.9700 .
C2 H2B 0.9700 .
C8 O2 1.210(2) .
C7 O3 1.209(2) .
O6 C9 1.253(2) .
O6 Na1 2.4255(16) 1_565
O5 C9 1.271(2) .
O5 Na1 2.3226(15) 2_456
O3 Na1 2.2942(15) 1_665
C9 Na1 3.104(2) 2_456
O2 Na1 2.3633(15) 3_557

loop_
_geom_torsion_atom_site_label_1
_geom_torsion_atom_site_label_2
_geom_torsion_atom_site_label_3
_geom_torsion_atom_site_label_4
_geom_torsion
_geom_torsion_site_symmetry_1
_geom_torsion_site_symmetry_4
C8 C3 C4 C5 -178.37(16) . .
C2 C3 C4 C5 -56.8(2) . .
C3 C4 C5 C7 172.51(16) . .
C3 C4 C5 C6 54.9(2) . .
C1 C6 C5 C7 -173.71(16) . .
C1 C6 C5 C4 -53.6(2) . .
C5 C6 C1 C2 54.5(2) . .
C5 C6 C1 C9 178.20(15) . .
C9 C1 C2 C3 -178.29(15) . .
C6 C1 C2 C3 -57.2(2) . .
C8 C3 C2 C1 -178.00(16) . .
C4 C3 C2 C1 58.4(2) . .
C4 C3 C8 O2 -116.8(2) . .
C2 C3 C8 O2 121.3(2) . .
C4 C3 C8 O1 64.3(2) . .
C2 C3 C8 O1 -57.6(2) . .
Na1 O4 C7 O3 106.18(19) 1_655 .
Na1 O4 C7 C5 -77.59(17) 1_655 .
C4 C5 C7 O3 -28.9(3) . .
C6 C5 C7 O3 91.8(2) . .
C4 C5 C7 O4 154.83(16) . .
C6 C5 C7 O4 -84.43(19) . .
O3 Na1 O5 C9 50.8(6) 1_445 .
O5 Na1 O5 C9 177.48(11) 2_446 .
O2 Na1 O5 C9 -6.92(13) 3_557 .
O6 Na1 O5 C9 -91.80(12) 1_545 .
O4 Na1 O5 C9 85.46(12) 1_455 .
C9 Na1 O5 C9 158.82(13) 2_446 .
Na1 Na1 O5 C9 -152.01(12) 2_446 .
Na1 Na1 O5 C9 129.89(15) 2_456 .
O3 Na1 O5 Na1 -79.1(6) 1_445 2_456
O5 Na1 O5 Na1 47.60(8) 2_446 2_456
O2 Na1 O5 Na1 -136.80(6) 3_557 2_456
O6 Na1 O5 Na1 138.31(6) 1_545 2_456
O4 Na1 O5 Na1 -44.43(6) 1_455 2_456
C9 Na1 O5 Na1 -129.89(15) . 2_456
C9 Na1 O5 Na1 28.94(7) 2_446 2_456
Na1 Na1 O5 Na1 78.10(6) 2_446 2_456
O4 C7 O3 Na1 -18.3(3) . 1_665
C5 C7 O3 Na1 165.76(13) . 1_665
Na1 O6 C9 O5 -26.7(3) 1_565 .
Na1 O6 C9 C1 150.92(17) 1_565 .
Na1 O6 C9 Na1 -74.8(2) 1_565 .
Na1 O6 C9 Na1 3.7(2) 1_565 2_456
Na1 O5 C9 O6 -78.28(19) . .
Na1 O5 C9 O6 49.1(2) 2_456 .
Na1 O5 C9 C1 103.99(15) . .
Na1 O5 C9 C1 -128.64(13) 2_456 .
Na1 O5 C9 Na1 127.37(12) 2_456 .
Na1 O5 C9 Na1 -127.37(12) . 2_456
C2 C1 C9 O6 26.2(2) . .
C6 C1 C9 O6 -96.11(19) . .
C2 C1 C9 O5 -156.03(16) . .
C6 C1 C9 O5 81.7(2) . .
C2 C1 C9 Na1 -102.12(16) . .
C6 C1 C9 Na1 135.61(13) . .
C2 C1 C9 Na1 155.88(14) . 2_456
C6 C1 C9 Na1 33.6(2) . 2_456
O3 Na1 C9 O6 -47.4(2) 1_445 .
O5 Na1 C9 O6 122.20(19) . .
O5 Na1 C9 O6 119.20(12) 2_446 .
O2 Na1 C9 O6 -65.18(12) 3_557 .
O6 Na1 C9 O6 -148.11(13) 1_545 .
O4 Na1 C9 O6 27.97(12) 1_455 .
C9 Na1 C9 O6 99.29(12) 2_446 .
Na1 Na1 C9 O6 151.41(11) 2_446 .
Na1 Na1 C9 O6 89.25(12) 2_456 .
O3 Na1 C9 O5 -169.64(14) 1_445 .
O5 Na1 C9 O5 -3.00(14) 2_446 .
O2 Na1 C9 O5 172.61(13) 3_557 .
O6 Na1 C9 O5 89.68(12) 1_545 .
O4 Na1 C9 O5 -94.24(12) 1_455 .
C9 Na1 C9 O5 -22.91(13) 2_446 .
Na1 Na1 C9 O5 29.20(12) 2_446 .
Na1 Na1 C9 O5 -32.95(10) 2_456 .
O3 Na1 C9 C1 87.95(18) 1_445 .
O5 Na1 C9 C1 -102.41(18) . .
O5 Na1 C9 C1 -105.41(13) 2_446 .
O2 Na1 C9 C1 70.20(12) 3_557 .
O6 Na1 C9 C1 -12.73(13) 1_545 .
O4 Na1 C9 C1 163.36(12) 1_455 .
C9 Na1 C9 C1 -125.32(12) 2_446 .
Na1 Na1 C9 C1 -73.20(12) 2_446 .
Na1 Na1 C9 C1 -135.36(14) 2_456 .
O3 Na1 C9 Na1 -136.69(12) 1_445 2_456
O5 Na1 C9 Na1 32.95(10) . 2_456
O5 Na1 C9 Na1 29.95(7) 2_446 2_456
O2 Na1 C9 Na1 -154.44(6) 3_557 2_456
O6 Na1 C9 Na1 122.63(5) 1_545 2_456
O4 Na1 C9 Na1 -61.28(4) 1_455 2_456
C9 Na1 C9 Na1 10.04(6) 2_446 2_456
Na1 Na1 C9 Na1 62.16(4) 2_446 2_456
O1 C8 O2 Na1 -8.2(3) . 3_557
C3 C8 O2 Na1 173.08(12) . 3_557
